data_7704427
loop_
_publ_author_name
'Gon\,calves, Ana C R'
'Rettondin, Andressa R.'
'Oliveira, Carolina G.'
'Patrocinio, Antonio O. T.'
'Machado, Antonio E. H.'
'Deflon, Victor M.'
'Abram, Ulrich'
'Maia, Pedro I. S.'

_publ_section_title
;
 Intramolecular C(sp<sup>2</sup>)-C (sp<sup>2</sup>) bond formation
 between phenanthroline and \b-diketone thiosemicarbazones in
 Pt<sup>II</sup> complexes: crystal structures and computational studies.
;
_journal_issue 28
_journal_name_full 'Dalton transactions (Cambridge, England : 2003)'
_journal_page_first 9564
_journal_page_last 9567
_journal_paper_doi 10.1039/d0dt00367k
_journal_volume 49
_journal_year 2020
_chemical_formula_moiety 'C29 H21 N5 O Pt S'
_chemical_formula_sum 'C29 H21 N5 O Pt S'
_chemical_formula_weight 682.66
_space_group_crystal_system triclinic
_space_group_IT_number 2
_space_group_name_Hall '-P 1'
_space_group_name_H-M_alt 'P -1'
_atom_sites_solution_hydrogens geom
_audit_creation_method SHELXL-2014/7
_audit_update_record
;
2020-01-20 deposited with the CCDC.	2020-05-18 downloaded from the CCDC.
;
_cell_angle_alpha 69.471(2)
_cell_angle_beta 85.039(2)
_cell_angle_gamma 77.604(2)
_cell_formula_units_Z 4
_cell_length_a 12.7380(4)
_cell_length_b 14.3284(5)
_cell_length_c 14.5859(5)
_cell_measurement_reflns_used 8816
_cell_measurement_temperature 296(2)
_cell_measurement_theta_max 25.02
_cell_measurement_theta_min 2.49
_cell_volume 2434.78(15)
_computing_cell_refinement 'Bruker SAINT'
_computing_data_collection 'Bruker APEX2'
_computing_data_reduction 'Bruker SAINT'
_computing_molecular_graphics 'Ortep-3 for Windows (Farrugia, 1997)'
_computing_publication_material 'WinGX publication routines (Farrugia, 1999)'
_computing_structure_refinement 'SHELXL-2014/7 (Sheldrick, 2014)'
_computing_structure_solution 'SHELXS-97 (Sheldrick, 2008)'
_diffrn_ambient_temperature 296(2)
_diffrn_measured_fraction_theta_full 0.993
_diffrn_measured_fraction_theta_max 0.993
_diffrn_measurement_device_type 'Bruker APEX-II CCD'
_diffrn_measurement_method '\f and \w scans'
_diffrn_radiation_type MoK\a
_diffrn_radiation_wavelength 0.71073
_diffrn_reflns_av_R_equivalents 0.0321
_diffrn_reflns_av_unetI/netI 0.0421
_diffrn_reflns_Laue_measured_fraction_full 0.993
_diffrn_reflns_Laue_measured_fraction_max 0.993
_diffrn_reflns_limit_h_max 15
_diffrn_reflns_limit_h_min -15
_diffrn_reflns_limit_k_max 17
_diffrn_reflns_limit_k_min -17
_diffrn_reflns_limit_l_max 17
_diffrn_reflns_limit_l_min -17
_diffrn_reflns_number 28508
_diffrn_reflns_point_group_measured_fraction_full 0.993
_diffrn_reflns_point_group_measured_fraction_max 0.993
_diffrn_reflns_theta_full 25.038
_diffrn_reflns_theta_max 25.038
_diffrn_reflns_theta_min 1.491
_exptl_absorpt_coefficient_mu 5.883
_exptl_absorpt_correction_T_max 0.7452
_exptl_absorpt_correction_T_min 0.6661
_exptl_absorpt_correction_type multi-scan
_exptl_absorpt_process_details SADABS
_exptl_crystal_colour red
_exptl_crystal_density_diffrn 1.862
_exptl_crystal_description prism
_exptl_crystal_F_000 1328
_exptl_crystal_size_max 0.260
_exptl_crystal_size_mid 0.100
_exptl_crystal_size_min 0.070
_refine_diff_density_max 0.745
_refine_diff_density_min -0.412
_refine_diff_density_rms 0.095
_refine_ls_extinction_method none
_refine_ls_goodness_of_fit_ref 1.023
_refine_ls_hydrogen_treatment constr
_refine_ls_matrix_type full
_refine_ls_number_parameters 663
_refine_ls_number_reflns 8551
_refine_ls_number_restraints 1
_refine_ls_restrained_S_all 1.026
_refine_ls_R_factor_all 0.0489
_refine_ls_R_factor_gt 0.0296
_refine_ls_shift/su_max 0.003
_refine_ls_shift/su_mean 0.000
_refine_ls_structure_factor_coef Fsqd
_refine_ls_weighting_details 'w=1/[\s^2^(Fo^2^)+(0.0260P)^2^+0.3969P] where P=(Fo^2^+2Fc^2^)/3'
_refine_ls_weighting_scheme calc
_refine_ls_wR_factor_gt 0.0553
_refine_ls_wR_factor_ref 0.0614
_reflns_Friedel_coverage 0.000
_reflns_number_gt 6529
_reflns_number_total 8551
_reflns_threshold_expression 'I > 2\s(I)'
_cod_data_source_file d0dt00367k2.cif
_cod_data_source_block 2
_cod_depositor_comments 'Adding full bibliography for 7704426--7704427.cif.'
_cod_original_cell_volume 2434.79(15)
_cod_database_code 7704427
_shelx_shelxl_version_number 2014/7
_shelx_space_group_comment
;
The symmetry employed for this shelxl refinement is uniquely defined
by the following loop, which should always be used as a source of
symmetry information in preference to the above space-group names.
They are only intended as comments.
;
_shelx_estimated_absorpt_t_min 0.310
_shelx_estimated_absorpt_t_max 0.684

loop_
_space_group_symop_operation_xyz
'x, y, z'
'-x, -y, -z'

loop_
_atom_site_label
_atom_site_type_symbol
_atom_site_fract_x
_atom_site_fract_y
_atom_site_fract_z
_atom_site_U_iso_or_equiv
_atom_site_adp_type
_atom_site_occupancy
_atom_site_site_symmetry_order
_atom_site_calc_flag
_atom_site_refinement_flags_posn
_atom_site_refinement_flags_adp
_atom_site_refinement_flags_occupancy
_atom_site_disorder_assembly
_atom_site_disorder_group
Pt1 Pt -0.01496(2) 1.06475(2) -0.12563(2) 0.04169(7) Uani 1 1 d . . . . .
Pt2 Pt 0.46209(2) 0.22921(2) 0.61958(2) 0.04493(7) Uani 1 1 d . . . . .
S1A S -0.05818(9) 1.22792(11) -0.13135(11) 0.0544(4) Uani 1 1 d . . . . .
S1B S 0.49560(9) 0.07186(11) 0.61013(11) 0.0596(4) Uani 1 1 d . . . . .
O1A O -0.2476(3) 0.7606(3) -0.0179(3) 0.0826(13) Uani 1 1 d . . . . .
O1B O 0.0990(3) 0.5294(3) 0.5299(3) 0.0928(15) Uani 1 1 d . . . . .
N2A N -0.2428(3) 1.1599(3) -0.1183(3) 0.0473(11) Uani 1 1 d . . . . .
N1A N -0.1709(3) 1.0708(3) -0.1185(3) 0.0411(10) Uani 1 1 d . . . . .
N4A N 0.0217(3) 0.9217(3) -0.1231(3) 0.0424(10) Uani 1 1 d . . . . .
N5A N 0.1464(3) 1.0482(4) -0.1332(3) 0.0519(12) Uani 1 1 d . . . . .
N3A N -0.2559(3) 1.3258(3) -0.1229(3) 0.0594(13) Uani 1 1 d . . . . .
H3A H -0.2182 1.3699 -0.1256 0.071 Uiso 1 1 calc R U . . .
N4B N 0.4313(3) 0.3694(3) 0.6245(3) 0.0441(11) Uani 1 1 d . . . . .
N5B N 0.6153(3) 0.2432(3) 0.6286(3) 0.0516(10) Uani 1 1 d . . . . .
N1B N 0.3097(3) 0.2244(3) 0.6134(3) 0.0439(11) Uani 1 1 d . . . . .
N2B N 0.2803(3) 0.1374(3) 0.6093(3) 0.0477(11) Uani 1 1 d . . . . .
N3B N 0.3443(3) -0.0245(3) 0.6025(3) 0.0630(13) Uani 1 1 d . . . . .
H3B H 0.4020 -0.0657 0.5960 0.076 Uiso 1 1 calc R U . . .
C1A C -0.1963(4) 1.2336(4) -0.1235(4) 0.0469(13) Uani 1 1 d . . . . .
C2A C -0.2175(3) 0.9944(4) -0.1139(4) 0.0444(13) Uani 1 1 d . . . . .
C4A C -0.1615(3) 0.8966(4) -0.1103(3) 0.0407(12) Uani 1 1 d . . . . .
C14A C -0.0481(3) 0.8605(4) -0.1151(4) 0.0446(13) Uani 1 1 d . . . . .
C18A C 0.1308(3) 0.8858(4) -0.1278(3) 0.0461(14) Uani 1 1 d . . . . .
C19A C 0.1977(3) 0.9547(4) -0.1339(3) 0.0496(14) Uani 1 1 d . . . . .
C20A C 0.2079(4) 1.1142(5) -0.1371(4) 0.0597(16) Uani 1 1 d . . . . .
H20A H 0.1747 1.1778 -0.1348 0.072 Uiso 1 1 calc R U . . .
C21A C 0.3184(4) 1.0922(6) -0.1445(4) 0.073(2) Uani 1 1 d . . . . .
H21A H 0.3579 1.1408 -0.1478 0.088 Uiso 1 1 calc R U . . .
C22A C 0.3696(4) 1.0001(6) -0.1470(4) 0.079(2) Uani 1 1 d . . . . .
H22A H 0.4441 0.9857 -0.1530 0.095 Uiso 1 1 calc R U . . .
C23A C 0.3093(4) 0.9257(5) -0.1406(4) 0.0659(18) Uani 1 1 d . . . . .
C24A C 0.3530(4) 0.8267(6) -0.1403(5) 0.082(2) Uani 1 1 d . . . . .
H24A H 0.4272 0.8066 -0.1444 0.098 Uiso 1 1 calc R U . . .
C25A C 0.2898(4) 0.7602(5) -0.1343(4) 0.080(2) Uani 1 1 d . . . . .
H25A H 0.3212 0.6953 -0.1344 0.096 Uiso 1 1 calc R U . . .
C17A C 0.1746(4) 0.7880(4) -0.1276(4) 0.0578(16) Uani 1 1 d . . . . .
C16A C 0.1017(4) 0.7252(4) -0.1224(4) 0.0660(17) Uani 1 1 d . . . . .
H16A H 0.1270 0.6597 -0.1235 0.079 Uiso 1 1 calc R U . . .
C15A C -0.0060(4) 0.7603(4) -0.1156(4) 0.0560(15) Uani 1 1 d . . . . .
H15A H -0.0533 0.7176 -0.1112 0.067 Uiso 1 1 calc R U . . .
C5A C -0.2287(4) 0.8185(4) -0.0990(4) 0.0498(14) Uani 1 1 d . . . . .
C51A C -0.2687(3) 0.8091(4) -0.1879(4) 0.0465(13) Uani 1 1 d . . . . .
C52A C -0.2306(4) 0.8597(4) -0.2818(4) 0.0579(15) Uani 1 1 d . . . . .
H52A H -0.1814 0.9013 -0.2890 0.069 Uiso 1 1 calc R U . . .
C53A C -0.2653(5) 0.8482(5) -0.3632(5) 0.0698(18) Uani 1 1 d . . . . .
H53A H -0.2386 0.8804 -0.4250 0.084 Uiso 1 1 calc R U . . .
C54A C -0.3393(5) 0.7892(5) -0.3522(5) 0.0692(17) Uani 1 1 d . . . . .
H54A H -0.3642 0.7825 -0.4071 0.083 Uiso 1 1 calc R U . . .
C55A C -0.3778(4) 0.7392(4) -0.2608(5) 0.0665(17) Uani 1 1 d . . . . .
H55A H -0.4291 0.6999 -0.2548 0.080 Uiso 1 1 calc R U . . .
C56A C -0.3410(4) 0.7471(4) -0.1777(4) 0.0554(15) Uani 1 1 d . . . . .
H56A H -0.3647 0.7110 -0.1159 0.067 Uiso 1 1 calc R U . . .
C3A C -0.3396(3) 1.0148(4) -0.1143(4) 0.0569(15) Uani 1 1 d . . . . .
H3A1 H -0.3674 1.0409 -0.0629 0.085 Uiso 1 1 calc R U . . .
H3A2 H -0.3634 0.9526 -0.1039 0.085 Uiso 1 1 calc R U . . .
H3A3 H -0.3650 1.0637 -0.1762 0.085 Uiso 1 1 calc R U . . .
C31A C -0.3669(4) 1.3603(4) -0.1185(4) 0.0546(15) Uani 1 1 d . . . . .
C32A C -0.4002(5) 1.4577(5) -0.1163(4) 0.0768(19) Uani 1 1 d . . . . .
H32A H -0.3497 1.4963 -0.1174 0.092 Uiso 1 1 calc R U . . .
C33A C -0.5088(6) 1.4979(5) -0.1125(5) 0.096(2) Uani 1 1 d . . . . .
H33A H -0.5307 1.5637 -0.1112 0.115 Uiso 1 1 calc R U . . .
C34A C -0.5847(5) 1.4421(6) -0.1107(5) 0.095(3) Uani 1 1 d . . . . .
H34A H -0.6576 1.4699 -0.1089 0.114 Uiso 1 1 calc R U . . .
C35A C -0.5513(4) 1.3451(5) -0.1116(5) 0.079(2) Uani 1 1 d . . . . .
H35A H -0.6020 1.3061 -0.1086 0.095 Uiso 1 1 calc R U . . .
C36A C -0.4430(4) 1.3042(5) -0.1169(4) 0.0677(17) Uani 1 1 d . . . . .
H36A H -0.4216 1.2389 -0.1194 0.081 Uiso 1 1 calc R U . . .
C18B C 0.5227(3) 0.4068(4) 0.6273(3) 0.0476(14) Uani 1 1 d . . . . .
C17B C 0.5201(4) 0.5033(5) 0.6265(4) 0.0560(15) Uani 1 1 d . . . . .
C25B C 0.6207(4) 0.5319(5) 0.6276(4) 0.0653(17) Uani 1 1 d . . . . .
H25B H 0.6213 0.5975 0.6250 0.078 Uiso 1 1 calc R U . . .
C24B C 0.7159(5) 0.4650(6) 0.6323(4) 0.075(2) Uani 1 1 d . . . . .
H24B H 0.7798 0.4856 0.6342 0.090 Uiso 1 1 calc R U . . .
C23B C 0.7194(4) 0.3656(5) 0.6342(4) 0.0584(16) Uani 1 1 d . . . . .
C19B C 0.6209(3) 0.3366(4) 0.6304(4) 0.0516(10) Uani 1 1 d . . . . .
C20B C 0.7073(3) 0.1766(5) 0.6326(4) 0.0636(17) Uani 1 1 d . . . . .
H20B H 0.7052 0.1124 0.6321 0.076 Uiso 1 1 calc R U . . .
C21B C 0.8064(4) 0.2006(5) 0.6378(4) 0.0710(19) Uani 1 1 d . . . . .
H21B H 0.8690 0.1521 0.6410 0.085 Uiso 1 1 calc R U . . .
C22B C 0.8126(4) 0.2923(6) 0.6380(4) 0.071(2) Uani 1 1 d . . . . .
H22B H 0.8794 0.3075 0.6407 0.085 Uiso 1 1 calc R U . . .
C16B C 0.4176(4) 0.5662(4) 0.6224(4) 0.0673(17) Uani 1 1 d . . . . .
H16B H 0.4114 0.6327 0.6207 0.081 Uiso 1 1 calc R U . . .
C15B C 0.3279(4) 0.5298(4) 0.6211(4) 0.0613(16) Uani 1 1 d . . . . .
H15B H 0.2611 0.5720 0.6198 0.074 Uiso 1 1 calc R U . . .
C14B C 0.3320(4) 0.4302(4) 0.6214(4) 0.0510(14) Uani 1 1 d . . . . .
C4B C 0.2373(3) 0.3948(4) 0.6167(4) 0.0481(14) Uani 1 1 d D . . . .
C2B C 0.2268(3) 0.3011(4) 0.6130(4) 0.0481(14) Uani 1 1 d . . . . .
C1B C 0.3609(4) 0.0658(4) 0.6069(4) 0.0510(14) Uani 1 1 d . . . . .
C31B C 0.2496(4) -0.0605(4) 0.6069(4) 0.0561(15) Uani 1 1 d . . . . .
C32B C 0.1473(4) -0.0082(4) 0.6197(4) 0.0634(16) Uani 1 1 d . . . . .
H32B H 0.1377 0.0555 0.6259 0.076 Uiso 1 1 calc R U . . .
C33B C 0.0593(4) -0.0528(5) 0.6230(5) 0.0765(19) Uani 1 1 d . . . . .
H33B H -0.0092 -0.0176 0.6313 0.092 Uiso 1 1 calc R U . . .
C34B C 0.0698(5) -0.1443(5) 0.6148(5) 0.0786(19) Uani 1 1 d . . . . .
H34B H 0.0098 -0.1727 0.6181 0.094 Uiso 1 1 calc R U . . .
C35B C 0.1707(6) -0.1955(5) 0.6014(5) 0.094(2) Uani 1 1 d . . . . .
H35B H 0.1795 -0.2592 0.5952 0.113 Uiso 1 1 calc R U . . .
C36B C 0.2591(5) -0.1530(5) 0.5973(5) 0.088(2) Uani 1 1 d . . . . .
H36B H 0.3270 -0.1885 0.5877 0.105 Uiso 1 1 calc R U . . .
C3B C 0.1155(3) 0.2802(4) 0.6089(4) 0.0636(17) Uani 1 1 d . . . . .
H3B1 H 0.1117 0.2599 0.5533 0.095 Uiso 1 1 calc R U . . .
H3B2 H 0.0625 0.3407 0.6031 0.095 Uiso 1 1 calc R U . . .
H3B3 H 0.1021 0.2267 0.6677 0.095 Uiso 1 1 calc R U . . .
C5B C 0.1341(4) 0.4740(4) 0.6085(4) 0.0542(15) Uani 1 1 d D . . . .
C51B C 0.0764(4) 0.4839(4) 0.6998(4) 0.0513(14) Uani 1 1 d . . . . .
C56B C -0.0226(4) 0.5494(4) 0.6895(5) 0.0686(18) Uani 1 1 d . . . . .
H56B H -0.0511 0.5868 0.6277 0.082 Uiso 1 1 calc R U . . .
C55B C -0.0786(5) 0.5582(5) 0.7737(6) 0.089(2) Uani 1 1 d . . . . .
H55B H -0.1456 0.6012 0.7678 0.106 Uiso 1 1 calc R U . . .
C54B C -0.0366(6) 0.5048(6) 0.8642(6) 0.090(2) Uani 1 1 d . . . . .
H54B H -0.0744 0.5123 0.9195 0.109 Uiso 1 1 calc R U . . .
C53B C 0.0617(5) 0.4400(5) 0.8741(5) 0.0785(19) Uani 1 1 d . . . . .
H53B H 0.0905 0.4039 0.9360 0.094 Uiso 1 1 calc R U . . .
C52B C 0.1177(4) 0.4284(4) 0.7921(5) 0.0635(16) Uani 1 1 d . . . . .
H52B H 0.1833 0.3831 0.7990 0.076 Uiso 1 1 calc R U . . .

loop_
_atom_site_aniso_label
_atom_site_aniso_U_11
_atom_site_aniso_U_22
_atom_site_aniso_U_33
_atom_site_aniso_U_23
_atom_site_aniso_U_13
_atom_site_aniso_U_12
Pt1 0.03450(9) 0.05113(15) 0.03996(14) -0.01450(11) -0.00215(8) -0.01068(8)
Pt2 0.03343(9) 0.05320(16) 0.04486(14) -0.01582(12) -0.00054(8) -0.00320(8)
S1A 0.0526(7) 0.0551(10) 0.0596(10) -0.0207(8) -0.0028(6) -0.0164(6)
S1B 0.0437(6) 0.0602(10) 0.0731(11) -0.0270(9) 0.0017(6) 0.0001(6)
O1A 0.107(3) 0.094(4) 0.052(3) -0.008(3) 0.004(2) -0.061(3)
O1B 0.070(2) 0.107(4) 0.057(3) 0.002(3) -0.001(2) 0.025(2)
N2A 0.042(2) 0.049(3) 0.047(3) -0.015(2) -0.0025(18) -0.002(2)
N1A 0.0393(18) 0.041(3) 0.043(3) -0.015(2) 0.0011(17) -0.0066(18)
N4A 0.0344(17) 0.053(3) 0.034(3) -0.010(2) -0.0005(16) -0.0065(18)
N5A 0.042(2) 0.073(4) 0.042(3) -0.014(3) -0.0042(18) -0.021(2)
N3A 0.058(2) 0.051(3) 0.071(4) -0.023(3) 0.000(2) -0.010(2)
N4B 0.043(2) 0.049(3) 0.038(3) -0.013(2) -0.0005(17) -0.0064(18)
N5B 0.0395(15) 0.069(3) 0.042(2) -0.015(2) -0.0024(13) -0.0057(18)
N1B 0.0365(18) 0.052(3) 0.043(3) -0.018(2) 0.0017(17) -0.0051(18)
N2B 0.044(2) 0.046(3) 0.052(3) -0.018(2) -0.0041(19) -0.005(2)
N3B 0.060(3) 0.049(3) 0.080(4) -0.026(3) 0.007(2) -0.007(2)
C1A 0.054(3) 0.044(4) 0.040(3) -0.012(3) -0.001(2) -0.008(3)
C2A 0.040(2) 0.053(4) 0.040(3) -0.012(3) 0.000(2) -0.013(2)
C4A 0.040(2) 0.045(3) 0.038(3) -0.013(3) 0.001(2) -0.013(2)
C14A 0.045(2) 0.049(4) 0.039(3) -0.014(3) -0.002(2) -0.007(2)
C18A 0.038(2) 0.058(4) 0.034(3) -0.009(3) -0.002(2) -0.002(2)
C19A 0.039(2) 0.071(4) 0.031(3) -0.008(3) -0.005(2) -0.009(3)
C20A 0.055(3) 0.078(5) 0.049(4) -0.015(3) -0.003(2) -0.030(3)
C21A 0.054(3) 0.123(7) 0.047(4) -0.017(4) -0.003(3) -0.042(4)
C22A 0.038(3) 0.136(7) 0.061(4) -0.026(5) -0.002(3) -0.025(4)
C23A 0.034(2) 0.093(5) 0.058(4) -0.014(4) -0.006(2) -0.004(3)
C24A 0.037(3) 0.108(6) 0.084(5) -0.025(5) -0.004(3) 0.010(3)
C25A 0.055(3) 0.091(5) 0.074(5) -0.025(4) -0.004(3) 0.021(3)
C17A 0.051(3) 0.055(4) 0.053(4) -0.009(3) -0.002(2) 0.005(3)
C16A 0.072(4) 0.049(4) 0.065(4) -0.017(3) 0.002(3) 0.007(3)
C15A 0.063(3) 0.049(4) 0.054(4) -0.016(3) 0.004(3) -0.010(3)
C5A 0.048(3) 0.049(4) 0.049(4) -0.014(3) 0.005(2) -0.011(2)
C51A 0.045(2) 0.046(4) 0.053(4) -0.024(3) 0.000(2) -0.005(2)
C52A 0.067(3) 0.053(4) 0.056(4) -0.016(3) -0.001(3) -0.022(3)
C53A 0.088(4) 0.072(5) 0.051(4) -0.013(4) -0.002(3) -0.031(3)
C54A 0.085(4) 0.070(5) 0.059(4) -0.025(4) -0.010(3) -0.020(3)
C55A 0.066(3) 0.065(4) 0.084(5) -0.038(4) 0.004(3) -0.026(3)
C56A 0.054(3) 0.054(4) 0.066(4) -0.025(3) 0.008(3) -0.020(3)
C3A 0.040(2) 0.065(4) 0.064(4) -0.022(3) 0.001(2) -0.009(2)
C31A 0.064(3) 0.054(4) 0.035(3) -0.011(3) 0.005(3) -0.001(3)
C32A 0.088(4) 0.053(4) 0.084(5) -0.023(4) 0.010(3) -0.006(3)
C33A 0.100(5) 0.065(5) 0.108(6) -0.031(5) 0.007(4) 0.015(4)
C34A 0.070(4) 0.090(6) 0.099(6) -0.022(5) 0.015(4) 0.015(4)
C35A 0.062(3) 0.076(5) 0.085(5) -0.019(4) 0.004(3) 0.000(3)
C36A 0.060(3) 0.060(4) 0.071(5) -0.017(4) 0.004(3) 0.004(3)
C18B 0.046(3) 0.066(4) 0.031(3) -0.013(3) -0.001(2) -0.016(3)
C17B 0.059(3) 0.067(4) 0.050(4) -0.024(3) 0.000(2) -0.022(3)
C25B 0.078(4) 0.075(5) 0.054(4) -0.026(4) 0.000(3) -0.032(3)
C24B 0.061(3) 0.118(6) 0.062(5) -0.036(5) 0.001(3) -0.041(4)
C23B 0.044(3) 0.092(5) 0.041(4) -0.020(4) 0.000(2) -0.023(3)
C19B 0.0395(15) 0.069(3) 0.042(2) -0.015(2) -0.0024(13) -0.0057(18)
C20B 0.040(3) 0.084(5) 0.060(4) -0.024(4) -0.003(2) 0.004(3)
C21B 0.038(3) 0.095(6) 0.075(5) -0.029(4) -0.003(3) -0.001(3)
C22B 0.039(3) 0.121(6) 0.051(4) -0.024(4) -0.002(2) -0.021(3)
C16B 0.078(4) 0.045(4) 0.077(5) -0.023(4) 0.000(3) -0.005(3)
C15B 0.052(3) 0.061(4) 0.070(4) -0.027(4) 0.000(3) -0.005(3)
C14B 0.052(3) 0.051(4) 0.047(4) -0.016(3) -0.002(2) -0.004(3)
C4B 0.038(2) 0.047(4) 0.055(4) -0.014(3) -0.003(2) -0.002(2)
C2B 0.036(2) 0.058(4) 0.041(3) -0.012(3) 0.000(2) 0.000(2)
C1B 0.056(3) 0.056(4) 0.042(4) -0.018(3) 0.003(2) -0.012(3)
C31B 0.077(4) 0.048(4) 0.048(4) -0.020(3) 0.009(3) -0.021(3)
C32B 0.066(3) 0.057(4) 0.070(4) -0.024(3) 0.004(3) -0.017(3)
C33B 0.066(3) 0.068(5) 0.096(6) -0.028(4) 0.002(3) -0.018(3)
C34B 0.099(5) 0.073(5) 0.073(5) -0.027(4) 0.005(4) -0.035(4)
C35B 0.119(6) 0.067(5) 0.120(7) -0.058(5) 0.018(5) -0.033(4)
C36B 0.100(5) 0.061(5) 0.110(6) -0.041(5) 0.014(4) -0.017(4)
C3B 0.039(2) 0.069(4) 0.080(5) -0.023(4) -0.001(3) -0.009(3)
C5B 0.045(3) 0.053(4) 0.051(4) -0.005(3) -0.003(3) -0.001(2)
C51B 0.049(3) 0.045(4) 0.058(4) -0.017(3) 0.001(3) -0.009(2)
C56B 0.054(3) 0.068(4) 0.080(5) -0.032(4) -0.003(3) 0.008(3)
C55B 0.070(4) 0.094(6) 0.109(7) -0.058(5) 0.005(4) 0.007(4)
C54B 0.108(5) 0.098(6) 0.083(6) -0.054(5) 0.029(4) -0.028(5)
C53B 0.102(5) 0.074(5) 0.058(5) -0.027(4) 0.004(4) -0.007(4)
C52B 0.069(3) 0.049(4) 0.069(5) -0.021(4) 0.001(3) -0.002(3)

loop_
_atom_type_symbol
_atom_type_description
_atom_type_scat_dispersion_real
_atom_type_scat_dispersion_imag
_atom_type_scat_source
C C 0.0033 0.0016 'International Tables Vol C Tables 4.2.6.8 and 6.1.1.4'
H H 0.0000 0.0000 'International Tables Vol C Tables 4.2.6.8 and 6.1.1.4'
N N 0.0061 0.0033 'International Tables Vol C Tables 4.2.6.8 and 6.1.1.4'
O O 0.0106 0.0060 'International Tables Vol C Tables 4.2.6.8 and 6.1.1.4'
S S 0.1246 0.1234 'International Tables Vol C Tables 4.2.6.8 and 6.1.1.4'
Pt Pt -1.7033 8.3905 'International Tables Vol C Tables 4.2.6.8 and 6.1.1.4'

loop_
_geom_angle_atom_site_label_1
_geom_angle_atom_site_label_2
_geom_angle_atom_site_label_3
_geom_angle
_geom_angle_site_symmetry_1
_geom_angle_site_symmetry_3
_geom_angle_publ_flag
N1A Pt1 N4A 94.35(15) . . ?
N1A Pt1 N5A 175.85(18) . . ?
N4A Pt1 N5A 81.51(17) . . ?
N1A Pt1 S1A 85.17(12) . . ?
N4A Pt1 S1A 178.89(11) . . ?
N5A Pt1 S1A 98.97(14) . . ?
N1B Pt2 N4B 94.25(16) . . ?
N1B Pt2 N5B 175.90(17) . . ?
N4B Pt2 N5B 81.75(16) . . ?
N1B Pt2 S1B 85.24(13) . . ?
N4B Pt2 S1B 178.59(12) . . ?
N5B Pt2 S1B 98.78(13) . . ?
C1A S1A Pt1 95.18(19) . . ?
C1B S1B Pt2 95.15(19) . . ?
C1A N2A N1A 113.8(4) . . ?
C2A N1A N2A 114.5(4) . . ?
C2A N1A Pt1 124.8(3) . . ?
N2A N1A Pt1 120.7(3) . . ?
C14A N4A C18A 120.2(4) . . ?
C14A N4A Pt1 126.5(3) . . ?
C18A N4A Pt1 113.3(3) . . ?
C20A N5A C19A 117.1(4) . . ?
C20A N5A Pt1 129.7(4) . . ?
C19A N5A Pt1 113.2(3) . . ?
C1A N3A C31A 131.2(5) . . ?
C1A N3A H3A 114.4 . . ?
C31A N3A H3A 114.4 . . ?
C14B N4B C18B 119.6(4) . . ?
C14B N4B Pt2 126.3(3) . . ?
C18B N4B Pt2 114.1(3) . . ?
C20B N5B C19B 117.7(4) . . ?
C20B N5B Pt2 130.1(4) . . ?
C19B N5B Pt2 112.2(3) . . ?
C2B N1B N2B 114.9(4) . . ?
C2B N1B Pt2 124.6(4) . . ?
N2B N1B Pt2 120.6(3) . . ?
C1B N2B N1B 114.0(4) . . ?
C1B N3B C31B 131.0(4) . . ?
C1B N3B H3B 114.5 . . ?
C31B N3B H3B 114.5 . . ?
N2A C1A N3A 120.9(4) . . ?
N2A C1A S1A 125.1(4) . . ?
N3A C1A S1A 114.0(4) . . ?
N1A C2A C4A 124.7(4) . . ?
N1A C2A C3A 117.4(4) . . ?
C4A C2A C3A 117.9(4) . . ?
C2A C4A C14A 128.7(4) . . ?
C2A C4A C5A 116.6(4) . . ?
C14A C4A C5A 114.7(4) . . ?
N4A C14A C15A 118.1(4) . . ?
N4A C14A C4A 121.0(5) . . ?
C15A C14A C4A 120.9(5) . . ?
N4A C18A C17A 123.1(5) . . ?
N4A C18A C19A 116.1(5) . . ?
C17A C18A C19A 120.8(4) . . ?
N5A C19A C23A 123.8(5) . . ?
N5A C19A C18A 115.9(4) . . ?
C23A C19A C18A 120.3(5) . . ?
N5A C20A C21A 122.9(6) . . ?
N5A C20A H20A 118.5 . . ?
C21A C20A H20A 118.5 . . ?
C22A C21A C20A 120.3(6) . . ?
C22A C21A H21A 119.9 . . ?
C20A C21A H21A 119.9 . . ?
C21A C22A C23A 119.7(5) . . ?
C21A C22A H22A 120.2 . . ?
C23A C22A H22A 120.2 . . ?
C19A C23A C24A 118.6(6) . . ?
C19A C23A C22A 116.2(6) . . ?
C24A C23A C22A 125.2(5) . . ?
C25A C24A C23A 121.6(5) . . ?
C25A C24A H24A 119.2 . . ?
C23A C24A H24A 119.2 . . ?
C24A C25A C17A 121.1(6) . . ?
C24A C25A H25A 119.5 . . ?
C17A C25A H25A 119.5 . . ?
C18A C17A C16A 116.7(5) . . ?
C18A C17A C25A 117.6(6) . . ?
C16A C17A C25A 125.6(6) . . ?
C15A C16A C17A 120.0(5) . . ?
C15A C16A H16A 120.0 . . ?
C17A C16A H16A 120.0 . . ?
C16A C15A C14A 121.8(5) . . ?
C16A C15A H15A 119.1 . . ?
C14A C15A H15A 119.1 . . ?
O1A C5A C51A 119.8(5) . . ?
O1A C5A C4A 120.6(5) . . ?
C51A C5A C4A 119.6(5) . . ?
C56A C51A C52A 119.4(5) . . ?
C56A C51A C5A 119.6(5) . . ?
C52A C51A C5A 121.0(5) . . ?
C53A C52A C51A 120.7(5) . . ?
C53A C52A H52A 119.7 . . ?
C51A C52A H52A 119.7 . . ?
C54A C53A C52A 119.2(6) . . ?
C54A C53A H53A 120.4 . . ?
C52A C53A H53A 120.4 . . ?
C53A C54A C55A 121.0(6) . . ?
C53A C54A H54A 119.5 . . ?
C55A C54A H54A 119.5 . . ?
C54A C55A C56A 120.6(5) . . ?
C54A C55A H55A 119.7 . . ?
C56A C55A H55A 119.7 . . ?
C51A C56A C55A 119.1(5) . . ?
C51A C56A H56A 120.5 . . ?
C55A C56A H56A 120.5 . . ?
C2A C3A H3A1 109.5 . . ?
C2A C3A H3A2 109.5 . . ?
H3A1 C3A H3A2 109.5 . . ?
C2A C3A H3A3 109.5 . . ?
H3A1 C3A H3A3 109.5 . . ?
H3A2 C3A H3A3 109.5 . . ?
C36A C31A C32A 119.2(5) . . ?
C36A C31A N3A 124.6(5) . . ?
C32A C31A N3A 116.2(5) . . ?
C31A C32A C33A 119.9(6) . . ?
C31A C32A H32A 120.0 . . ?
C33A C32A H32A 120.0 . . ?
C34A C33A C32A 121.0(7) . . ?
C34A C33A H33A 119.5 . . ?
C32A C33A H33A 119.5 . . ?
C35A C34A C33A 118.9(6) . . ?
C35A C34A H34A 120.6 . . ?
C33A C34A H34A 120.6 . . ?
C34A C35A C36A 120.9(6) . . ?
C34A C35A H35A 119.5 . . ?
C36A C35A H35A 119.5 . . ?
C31A C36A C35A 120.1(6) . . ?
C31A C36A H36A 120.0 . . ?
C35A C36A H36A 120.0 . . ?
C17B C18B N4B 123.7(4) . . ?
C17B C18B C19B 122.0(5) . . ?
N4B C18B C19B 114.3(5) . . ?
C18B C17B C16B 116.6(5) . . ?
C18B C17B C25B 117.5(5) . . ?
C16B C17B C25B 125.9(6) . . ?
C24B C25B C17B 121.5(6) . . ?
C24B C25B H25B 119.3 . . ?
C17B C25B H25B 119.3 . . ?
C25B C24B C23B 121.5(5) . . ?
C25B C24B H24B 119.3 . . ?
C23B C24B H24B 119.3 . . ?
C22B C23B C24B 125.6(5) . . ?
C22B C23B C19B 116.3(6) . . ?
C24B C23B C19B 118.0(5) . . ?
N5B C19B C23B 122.9(5) . . ?
N5B C19B C18B 117.6(4) . . ?
C23B C19B C18B 119.5(5) . . ?
N5B C20B C21B 121.9(6) . . ?
N5B C20B H20B 119.1 . . ?
C21B C20B H20B 119.1 . . ?
C22B C21B C20B 120.7(5) . . ?
C22B C21B H21B 119.7 . . ?
C20B C21B H21B 119.7 . . ?
C21B C22B C23B 120.5(5) . . ?
C21B C22B H22B 119.8 . . ?
C23B C22B H22B 119.8 . . ?
C15B C16B C17B 120.1(5) . . ?
C15B C16B H16B 120.0 . . ?
C17B C16B H16B 120.0 . . ?
C16B C15B C14B 122.7(5) . . ?
C16B C15B H15B 118.7 . . ?
C14B C15B H15B 118.7 . . ?
N4B C14B C15B 117.4(4) . . ?
N4B C14B C4B 120.9(5) . . ?
C15B C14B C4B 121.7(4) . . ?
C2B C4B C14B 129.3(4) . . ?
C2B C4B C5B 116.6(4) . . ?
C14B C4B C5B 114.0(5) . . ?
N1B C2B C4B 124.7(4) . . ?
N1B C2B C3B 115.6(5) . . ?
C4B C2B C3B 119.7(4) . . ?
N2B C1B N3B 120.6(4) . . ?
N2B C1B S1B 125.0(4) . . ?
N3B C1B S1B 114.4(4) . . ?
C36B C31B C32B 118.2(5) . . ?
C36B C31B N3B 117.2(5) . . ?
C32B C31B N3B 124.6(5) . . ?
C31B C32B C33B 118.9(6) . . ?
C31B C32B H32B 120.5 . . ?
C33B C32B H32B 120.5 . . ?
C34B C33B C32B 122.3(6) . . ?
C34B C33B H33B 118.8 . . ?
C32B C33B H33B 118.8 . . ?
C33B C34B C35B 118.7(6) . . ?
C33B C34B H34B 120.6 . . ?
C35B C34B H34B 120.6 . . ?
C34B C35B C36B 120.2(6) . . ?
C34B C35B H35B 119.9 . . ?
C36B C35B H35B 119.9 . . ?
C31B C36B C35B 121.6(6) . . ?
C31B C36B H36B 119.2 . . ?
C35B C36B H36B 119.2 . . ?
C2B C3B H3B1 109.5 . . ?
C2B C3B H3B2 109.5 . . ?
H3B1 C3B H3B2 109.5 . . ?
C2B C3B H3B3 109.5 . . ?
H3B1 C3B H3B3 109.5 . . ?
H3B2 C3B H3B3 109.5 . . ?
O1B C5B C51B 119.5(5) . . ?
O1B C5B C4B 120.8(5) . . ?
C51B C5B C4B 119.6(5) . . ?
C52B C51B C56B 120.0(5) . . ?
C52B C51B C5B 122.2(4) . . ?
C56B C51B C5B 117.8(5) . . ?
C51B C56B C55B 118.7(6) . . ?
C51B C56B H56B 120.7 . . ?
C55B C56B H56B 120.7 . . ?
C54B C55B C56B 121.0(6) . . ?
C54B C55B H55B 119.5 . . ?
C56B C55B H55B 119.5 . . ?
C55B C54B C53B 120.2(6) . . ?
C55B C54B H54B 119.9 . . ?
C53B C54B H54B 119.9 . . ?
C54B C53B C52B 119.9(6) . . ?
C54B C53B H53B 120.0 . . ?
C52B C53B H53B 120.0 . . ?
C53B C52B C51B 120.2(5) . . ?
C53B C52B H52B 119.9 . . ?
C51B C52B H52B 119.9 . . ?

loop_
_geom_bond_atom_site_label_1
_geom_bond_atom_site_label_2
_geom_bond_distance
_geom_bond_site_symmetry_2
_geom_bond_publ_flag
Pt1 N1A 1.964(3) . ?
Pt1 N4A 1.989(4) . ?
Pt1 N5A 2.016(4) . ?
Pt1 S1A 2.2572(15) . ?
Pt2 N1B 1.968(3) . ?
Pt2 N4B 1.988(4) . ?
Pt2 N5B 2.024(4) . ?
Pt2 S1B 2.2536(15) . ?
S1A C1A 1.740(5) . ?
S1B C1B 1.743(5) . ?
O1A C5A 1.222(6) . ?
O1B C5B 1.201(6) . ?
N2A C1A 1.294(6) . ?
N2A N1A 1.403(5) . ?
N1A C2A 1.334(6) . ?
N4A C14A 1.349(6) . ?
N4A C18A 1.379(5) . ?
N5A C20A 1.334(6) . ?
N5A C19A 1.362(6) . ?
N3A C1A 1.379(6) . ?
N3A C31A 1.398(6) . ?
N3A H3A 0.8600 . ?
N4B C14B 1.367(5) . ?
N4B C18B 1.392(6) . ?
N5B C20B 1.335(6) . ?
N5B C19B 1.364(6) . ?
N1B C2B 1.349(6) . ?
N1B N2B 1.398(5) . ?
N2B C1B 1.294(6) . ?
N3B C1B 1.378(6) . ?
N3B C31B 1.398(6) . ?
N3B H3B 0.8600 . ?
C2A C4A 1.414(6) . ?
C2A C3A 1.519(5) . ?
C4A C14A 1.430(6) . ?
C4A C5A 1.506(7) . ?
C14A C15A 1.423(7) . ?
C18A C17A 1.392(7) . ?
C18A C19A 1.413(7) . ?
C19A C23A 1.398(6) . ?
C20A C21A 1.379(7) . ?
C20A H20A 0.9300 . ?
C21A C22A 1.351(8) . ?
C21A H21A 0.9300 . ?
C22A C23A 1.416(8) . ?
C22A H22A 0.9300 . ?
C23A C24A 1.406(8) . ?
C24A C25A 1.350(8) . ?
C24A H24A 0.9300 . ?
C25A C17A 1.441(7) . ?
C25A H25A 0.9300 . ?
C17A C16A 1.404(7) . ?
C16A C15A 1.365(7) . ?
C16A H16A 0.9300 . ?
C15A H15A 0.9300 . ?
C5A C51A 1.492(7) . ?
C51A C56A 1.376(6) . ?
C51A C52A 1.406(7) . ?
C52A C53A 1.374(7) . ?
C52A H52A 0.9300 . ?
C53A C54A 1.359(7) . ?
C53A H53A 0.9300 . ?
C54A C55A 1.378(7) . ?
C54A H54A 0.9300 . ?
C55A C56A 1.385(7) . ?
C55A H55A 0.9300 . ?
C56A H56A 0.9300 . ?
C3A H3A1 0.9600 . ?
C3A H3A2 0.9600 . ?
C3A H3A3 0.9600 . ?
C31A C36A 1.379(7) . ?
C31A C32A 1.380(7) . ?
C32A C33A 1.384(8) . ?
C32A H32A 0.9300 . ?
C33A C34A 1.374(9) . ?
C33A H33A 0.9300 . ?
C34A C35A 1.368(9) . ?
C34A H34A 0.9300 . ?
C35A C36A 1.385(7) . ?
C35A H35A 0.9300 . ?
C36A H36A 0.9300 . ?
C18B C17B 1.371(7) . ?
C18B C19B 1.420(6) . ?
C17B C16B 1.411(7) . ?
C17B C25B 1.430(7) . ?
C25B C24B 1.365(8) . ?
C25B H25B 0.9300 . ?
C24B C23B 1.405(8) . ?
C24B H24B 0.9300 . ?
C23B C22B 1.397(8) . ?
C23B C19B 1.416(7) . ?
C20B C21B 1.392(7) . ?
C20B H20B 0.9300 . ?
C21B C22B 1.334(8) . ?
C21B H21B 0.9300 . ?
C22B H22B 0.9300 . ?
C16B C15B 1.358(7) . ?
C16B H16B 0.9300 . ?
C15B C14B 1.415(7) . ?
C15B H15B 0.9300 . ?
C14B C4B 1.421(7) . ?
C4B C2B 1.397(7) . ?
C4B C5B 1.524(6) . ?
C2B C3B 1.521(6) . ?
C31B C36B 1.360(7) . ?
C31B C32B 1.389(7) . ?
C32B C33B 1.396(7) . ?
C32B H32B 0.9300 . ?
C33B C34B 1.334(8) . ?
C33B H33B 0.9300 . ?
C34B C35B 1.372(8) . ?
C34B H34B 0.9300 . ?
C35B C36B 1.379(8) . ?
C35B H35B 0.9300 . ?
C36B H36B 0.9300 . ?
C3B H3B1 0.9600 . ?
C3B H3B2 0.9600 . ?
C3B H3B3 0.9600 . ?
C5B C51B 1.500(7) . ?
C51B C52B 1.384(7) . ?
C51B C56B 1.385(6) . ?
C56B C55B 1.398(8) . ?
C56B H56B 0.9300 . ?
C55B C54B 1.361(8) . ?
C55B H55B 0.9300 . ?
C54B C53B 1.374(8) . ?
C54B H54B 0.9300 . ?
C53B C52B 1.382(7) . ?
C53B H53B 0.9300 . ?
C52B H52B 0.9300 . ?

loop_
_geom_torsion_atom_site_label_1
_geom_torsion_atom_site_label_2
_geom_torsion_atom_site_label_3
_geom_torsion_atom_site_label_4
_geom_torsion
_geom_torsion_site_symmetry_1
_geom_torsion_site_symmetry_2
_geom_torsion_site_symmetry_3
_geom_torsion_site_symmetry_4
_geom_torsion_publ_flag
C1A N2A N1A C2A -179.5(4) . . . . ?
C1A N2A N1A Pt1 0.3(6) . . . . ?
C2B N1B N2B C1B 178.2(4) . . . . ?
Pt2 N1B N2B C1B -2.1(6) . . . . ?
N1A N2A C1A N3A -179.2(4) . . . . ?
N1A N2A C1A S1A 0.5(7) . . . . ?
C31A N3A C1A N2A -1.0(9) . . . . ?
C31A N3A C1A S1A 179.2(4) . . . . ?
Pt1 S1A C1A N2A -0.9(5) . . . . ?
Pt1 S1A C1A N3A 178.9(4) . . . . ?
N2A N1A C2A C4A -178.0(4) . . . . ?
Pt1 N1A C2A C4A 2.2(7) . . . . ?
N2A N1A C2A C3A 3.0(6) . . . . ?
Pt1 N1A C2A C3A -176.8(3) . . . . ?
N1A C2A C4A C14A -3.2(8) . . . . ?
C3A C2A C4A C14A 175.8(5) . . . . ?
N1A C2A C4A C5A 176.3(5) . . . . ?
C3A C2A C4A C5A -4.7(7) . . . . ?
C18A N4A C14A C15A -2.3(7) . . . . ?
Pt1 N4A C14A C15A 179.4(3) . . . . ?
C18A N4A C14A C4A -179.9(4) . . . . ?
Pt1 N4A C14A C4A 1.8(7) . . . . ?
C2A C4A C14A N4A 0.9(8) . . . . ?
C5A C4A C14A N4A -178.5(4) . . . . ?
C2A C4A C14A C15A -176.6(5) . . . . ?
C5A C4A C14A C15A 4.0(7) . . . . ?
C14A N4A C18A C17A 1.9(7) . . . . ?
Pt1 N4A C18A C17A -179.6(4) . . . . ?
C14A N4A C18A C19A -178.7(4) . . . . ?
Pt1 N4A C18A C19A -0.2(5) . . . . ?
C20A N5A C19A C23A -1.5(7) . . . . ?
Pt1 N5A C19A C23A 178.7(4) . . . . ?
C20A N5A C19A C18A 178.9(4) . . . . ?
Pt1 N5A C19A C18A -0.9(6) . . . . ?
N4A C18A C19A N5A 0.7(7) . . . . ?
C17A C18A C19A N5A -179.8(5) . . . . ?
N4A C18A C19A C23A -178.9(4) . . . . ?
C17A C18A C19A C23A 0.6(8) . . . . ?
C19A N5A C20A C21A 1.9(8) . . . . ?
Pt1 N5A C20A C21A -178.4(4) . . . . ?
N5A C20A C21A C22A -0.7(9) . . . . ?
C20A C21A C22A C23A -0.9(9) . . . . ?
N5A C19A C23A C24A 179.8(5) . . . . ?
C18A C19A C23A C24A -0.6(8) . . . . ?
N5A C19A C23A C22A 0.0(8) . . . . ?
C18A C19A C23A C22A 179.6(5) . . . . ?
C21A C22A C23A C19A 1.2(9) . . . . ?
C21A C22A C23A C24A -178.6(6) . . . . ?
C19A C23A C24A C25A 0.4(9) . . . . ?
C22A C23A C24A C25A -179.8(6) . . . . ?
C23A C24A C25A C17A -0.2(10) . . . . ?
N4A C18A C17A C16A 0.1(8) . . . . ?
C19A C18A C17A C16A -179.4(5) . . . . ?
N4A C18A C17A C25A 179.1(5) . . . . ?
C19A C18A C17A C25A -0.3(8) . . . . ?
C24A C25A C17A C18A 0.1(9) . . . . ?
C24A C25A C17A C16A 179.1(6) . . . . ?
C18A C17A C16A C15A -1.5(8) . . . . ?
C25A C17A C16A C15A 179.6(5) . . . . ?
C17A C16A C15A C14A 1.0(8) . . . . ?
N4A C14A C15A C16A 1.0(8) . . . . ?
C4A C14A C15A C16A 178.5(5) . . . . ?
C2A C4A C5A O1A -93.5(6) . . . . ?
C14A C4A C5A O1A 86.1(6) . . . . ?
C2A C4A C5A C51A 89.1(6) . . . . ?
C14A C4A C5A C51A -91.4(5) . . . . ?
O1A C5A C51A C56A 10.7(7) . . . . ?
C4A C5A C51A C56A -171.9(4) . . . . ?
O1A C5A C51A C52A -166.9(5) . . . . ?
C4A C5A C51A C52A 10.6(7) . . . . ?
C56A C51A C52A C53A 0.4(8) . . . . ?
C5A C51A C52A C53A 178.0(5) . . . . ?
C51A C52A C53A C54A 1.6(9) . . . . ?
C52A C53A C54A C55A -1.5(9) . . . . ?
C53A C54A C55A C56A -0.8(9) . . . . ?
C52A C51A C56A C55A -2.6(8) . . . . ?
C5A C51A C56A C55A 179.8(5) . . . . ?
C54A C55A C56A C51A 2.8(8) . . . . ?
C1A N3A C31A C36A -2.2(9) . . . . ?
C1A N3A C31A C32A 178.2(5) . . . . ?
C36A C31A C32A C33A 0.0(9) . . . . ?
N3A C31A C32A C33A 179.7(5) . . . . ?
C31A C32A C33A C34A 0.1(11) . . . . ?
C32A C33A C34A C35A 0.7(11) . . . . ?
C33A C34A C35A C36A -1.7(11) . . . . ?
C32A C31A C36A C35A -1.0(9) . . . . ?
N3A C31A C36A C35A 179.4(5) . . . . ?
C34A C35A C36A C31A 1.9(10) . . . . ?
C14B N4B C18B C17B -0.4(7) . . . . ?
Pt2 N4B C18B C17B 177.0(4) . . . . ?
C14B N4B C18B C19B -180.0(4) . . . . ?
Pt2 N4B C18B C19B -2.6(5) . . . . ?
N4B C18B C17B C16B -0.1(8) . . . . ?
C19B C18B C17B C16B 179.4(5) . . . . ?
N4B C18B C17B C25B -178.7(4) . . . . ?
C19B C18B C17B C25B 0.8(8) . . . . ?
C18B C17B C25B C24B -2.0(8) . . . . ?
C16B C17B C25B C24B 179.6(6) . . . . ?
C17B C25B C24B C23B 1.3(9) . . . . ?
C25B C24B C23B C22B 179.3(5) . . . . ?
C25B C24B C23B C19B 0.5(9) . . . . ?
C20B N5B C19B C23B 1.4(8) . . . . ?
Pt2 N5B C19B C23B -178.5(4) . . . . ?
C20B N5B C19B C18B -179.2(4) . . . . ?
Pt2 N5B C19B C18B 0.9(6) . . . . ?
C22B C23B C19B N5B -1.2(8) . . . . ?
C24B C23B C19B N5B 177.8(5) . . . . ?
C22B C23B C19B C18B 179.4(5) . . . . ?
C24B C23B C19B C18B -1.6(8) . . . . ?
C17B C18B C19B N5B -178.5(5) . . . . ?
N4B C18B C19B N5B 1.1(7) . . . . ?
C17B C18B C19B C23B 1.0(8) . . . . ?
N4B C18B C19B C23B -179.4(4) . . . . ?
C19B N5B C20B C21B -0.5(8) . . . . ?
Pt2 N5B C20B C21B 179.4(4) . . . . ?
N5B C20B C21B C22B -0.5(9) . . . . ?
C20B C21B C22B C23B 0.7(10) . . . . ?
C24B C23B C22B C21B -178.8(6) . . . . ?
C19B C23B C22B C21B 0.1(9) . . . . ?
C18B C17B C16B C15B 1.0(8) . . . . ?
C25B C17B C16B C15B 179.5(5) . . . . ?
C17B C16B C15B C14B -1.4(9) . . . . ?
C18B N4B C14B C15B 0.1(7) . . . . ?
Pt2 N4B C14B C15B -177.0(4) . . . . ?
C18B N4B C14B C4B 178.8(5) . . . . ?
Pt2 N4B C14B C4B 1.7(7) . . . . ?
C16B C15B C14B N4B 0.8(8) . . . . ?
C16B C15B C14B C4B -177.8(5) . . . . ?
N4B C14B C4B C2B -1.0(9) . . . . ?
C15B C14B C4B C2B 177.6(5) . . . . ?
N4B C14B C4B C5B -177.1(4) . . . . ?
C15B C14B C4B C5B 1.5(7) . . . . ?
N2B N1B C2B C4B 180.0(5) . . . . ?
Pt2 N1B C2B C4B 0.2(7) . . . . ?
N2B N1B C2B C3B 0.4(6) . . . . ?
Pt2 N1B C2B C3B -179.4(3) . . . . ?
C14B C4B C2B N1B 0.0(9) . . . . ?
C5B C4B C2B N1B 176.0(5) . . . . ?
C14B C4B C2B C3B 179.5(5) . . . . ?
C5B C4B C2B C3B -4.5(7) . . . . ?
N1B N2B C1B N3B -179.8(4) . . . . ?
N1B N2B C1B S1B 0.9(7) . . . . ?
C31B N3B C1B N2B -5.2(9) . . . . ?
C31B N3B C1B S1B 174.2(5) . . . . ?
Pt2 S1B C1B N2B 0.4(5) . . . . ?
Pt2 S1B C1B N3B -178.9(4) . . . . ?
C1B N3B C31B C36B 178.0(6) . . . . ?
C1B N3B C31B C32B -1.7(9) . . . . ?
C36B C31B C32B C33B 0.6(9) . . . . ?
N3B C31B C32B C33B -179.8(5) . . . . ?
C31B C32B C33B C34B 0.3(10) . . . . ?
C32B C33B C34B C35B -0.8(11) . . . . ?
C33B C34B C35B C36B 0.4(11) . . . . ?
C32B C31B C36B C35B -0.9(10) . . . . ?
N3B C31B C36B C35B 179.4(6) . . . . ?
C34B C35B C36B C31B 0.5(11) . . . . ?
C2B C4B C5B O1B -86.2(7) . . . . ?
C14B C4B C5B O1B 90.4(7) . . . . ?
C2B C4B C5B C51B 94.7(6) . . . . ?
C14B C4B C5B C51B -88.7(6) . . . . ?
O1B C5B C51B C52B -174.3(6) . . . . ?
C4B C5B C51B C52B 4.8(8) . . . . ?
O1B C5B C51B C56B 7.3(8) . . . . ?
C4B C5B C51B C56B -173.6(5) . . . . ?
C52B C51B C56B C55B 0.3(9) . . . . ?
C5B C51B C56B C55B 178.8(5) . . . . ?
C51B C56B C55B C54B 1.0(10) . . . . ?
C56B C55B C54B C53B -0.9(11) . . . . ?
C55B C54B C53B C52B -0.4(11) . . . . ?
C54B C53B C52B C51B 1.7(10) . . . . ?
C56B C51B C52B C53B -1.6(9) . . . . ?
C5B C51B C52B C53B 180.0(5) . . . . ?
